data_2102055
loop_
_publ_author_name
'Kutzke, Hartmut'
'Klapper, Helmut'
'Hammond, Robert B.'
'Roberts, Kevin J.'

_publ_section_title
;
 Metastable \b-phase of benzophenone: independent structure determinations
 via X-ray powder diffraction and single crystal studies
;
_journal_coeditor_code AN0561
_journal_issue 3
_journal_name_full
;
 Acta Crystallographica, Section B: Structural Science
;
_journal_page_first 486
_journal_page_last 496
_journal_paper_doi 10.1107/S0108768100000355
_journal_volume 56
_journal_year 2000
_chemical_formula_moiety 'C13 H10 O1'
_chemical_formula_sum 'C13 H10 O'
_chemical_formula_weight 182.22
_space_group_crystal_system monoclinic
_space_group_IT_number 15
_space_group_name_Hall '-C 2yc'
_space_group_name_H-M_alt 'C 1 2/c 1'
_cell_angle_alpha 90.0
_cell_angle_beta 112.911(5)
_cell_angle_gamma 90.0
_cell_formula_units_Z 8
_cell_length_a 16.2219(11)
_cell_length_b 8.1468(3)
_cell_length_c 16.3340(7)
_cell_measurement_temperature 295(2)
_cell_volume 1988.35(19)
_computing_structure_refinement GSAS
_diffrn_ambient_temperature 295(2)
_diffrn_radiation_type 'Cu K\a'
_diffrn_radiation_wavelength 1.54178
_exptl_crystal_density_diffrn 1.218
_refine_ls_goodness_of_fit_all 2.94
_refine_ls_number_parameters 23
_cod_data_source_file an0561.cif
_cod_data_source_block MSBENZ2
_cod_depositor_comments
;
 Marking attached hydrogen atoms.

 Antanas Vaitkus,
 2017-08-01

 Adding the measurement temperature after consulting the original publication.
 The term "room temperature" was interpreted as 295(2).

 Antanas Vaitkus,
 2017-08-01
;
_cod_original_cell_volume 1988.35(13)
_cod_original_sg_symbol_H-M C2/c
_cod_original_formula_sum 'C13 H10 O1'
_cod_database_code 2102055

loop_
_space_group_symop_id
_space_group_symop_operation_xyz
1 x,y,z
2 x,-y,1/2+z
3 1/2+x,1/2+y,z
4 1/2+x,1/2-y,1/2+z
5 -x,-y,-z
6 -x,y,-1/2-z
7 -1/2-x,-1/2-y,-z
8 -1/2-x,-1/2+y,-1/2-z

loop_
_atom_site_label
_atom_site_fract_x
_atom_site_fract_y
_atom_site_fract_z
_atom_site_U_iso_or_equiv
_atom_site_thermal_displace_type
_atom_site_occupancy
_atom_site_attached_hydrogens
O1 .3802(6) .151(2) .9751(12) .0 Uiso 1.0 0
C1 .3784(6) .242(2) .9228(5) .0 Uiso 1.0 0
C2 .4685(7) .3183(11) .9157(5) .0 Uiso 1.0 0
C3 .5480(8) .2240(13) .9436(8) .0 Uiso 1.0 1
C4 .6261(8) .2898(18) .9375(7) .0 Uiso 1.0 1
C5 .6248(9) .4500(18) .9033(5) .0 Uiso 1.0 1
C6 .5453(10) .5443(16) .8754(9) .0 Uiso 1.0 1
C7 .4671(9) .4785(14) .8816(8) .0 Uiso 1.0 1
C8 .2910(8) .2968(11) .8547(7) .0 Uiso 1.0 0
C9 .2211(7) .3455(16) .8809(7) .0 Uiso 1.0 1
C10 .1380(8) .3972(16) .8161(6) .0 Uiso 1.0 1
C11 .1247(7) .4002(15) .7252(7) .0 Uiso 1.0 1
C12 .1947(7) .3515(18) .6990(7) .0 Uiso 1.0 1
C13 .2778(7) .2998(16) .7638(7) .0 Uiso 1.0 1

loop_
_atom_type_symbol
O
C
